data_7161025
loop_
_publ_author_name
'Zhang, Yajuan'
'Chai, Fuxiang'
'Hu, Qiong'
'Chang, Meng'
'Qiang, Ruihua'
'Hu, Yimin'

_publ_section_title
;
 Three-component tandem benzyl-C(sp<sup>3</sup>)-H functionalization
 <i>via</i> thermally generated arynes with phenazine.
;
_journal_issue 6
_journal_name_full 'Organic &amp; biomolecular chemistry'
_journal_page_first 1231
_journal_page_last 1236
_journal_paper_doi 10.1039/d5ob01818h
_journal_volume 24
_journal_year 2026
_chemical_formula_moiety 'C75 H66 N2 O9'
_chemical_formula_sum 'C75 H66 N2 O9'
_chemical_formula_weight 1139.29
_space_group_crystal_system triclinic
_space_group_IT_number 2
_space_group_name_Hall '-P 1'
_space_group_name_H-M_alt 'P -1'
_atom_sites_solution_hydrogens geom
_audit_creation_date 2025-06-30
_audit_creation_method
;
Olex2 1.5
(compiled 2023.08.24 svn.re1ec1418 for OlexSys, GUI svn.r6817)
;
_audit_update_record
;
2025-10-07 deposited with the CCDC.	2025-12-17 downloaded from the CCDC.
;
_cell_angle_alpha 61.643(2)
_cell_angle_beta 82.789(3)
_cell_angle_gamma 74.741(4)
_cell_formula_units_Z 2
_cell_length_a 15.3348(9)
_cell_length_b 15.7859(9)
_cell_length_c 16.1062(9)
_cell_measurement_reflns_used 9758
_cell_measurement_temperature 273(2)
_cell_measurement_theta_max 62.265
_cell_measurement_theta_min 2.987
_cell_volume 3310.1(3)
_computing_cell_refinement 'SAINT v8.37A (Bruker, 2015)'
_computing_data_reduction 'SAINT v8.37A (Bruker, 2015)'
_computing_molecular_graphics 'Olex2 1.5 (Dolomanov et al., 2009)'
_computing_publication_material 'Olex2 1.5 (Dolomanov et al., 2009)'
_computing_structure_refinement 'ShelXL (Sheldrick, 2015)'
_computing_structure_solution 'SHELXT 2014/5 (Sheldrick, 2014)'
_diffrn_ambient_temperature 273.15
_diffrn_detector 'Bruker APEX2 area detector'
_diffrn_detector_area_resol_mean 7.9
_diffrn_detector_type 'CCD area detector'
_diffrn_measured_fraction_theta_full 0.999
_diffrn_measured_fraction_theta_max 0.998
_diffrn_measurement_device 'three-circle diffractometer'
_diffrn_measurement_device_type 'Bruker SMART APEX2 area detector'
_diffrn_measurement_method '\w and \f scans'
_diffrn_radiation_monochromator 'mirror optics'
_diffrn_radiation_probe x-ray
_diffrn_radiation_type CuK\a
_diffrn_radiation_wavelength 1.54178
_diffrn_reflns_av_R_equivalents 0.0833
_diffrn_reflns_av_unetI/netI 0.0678
_diffrn_reflns_Laue_measured_fraction_full 0.999
_diffrn_reflns_Laue_measured_fraction_max 0.998
_diffrn_reflns_limit_h_max 18
_diffrn_reflns_limit_h_min -18
_diffrn_reflns_limit_k_max 18
_diffrn_reflns_limit_k_min -18
_diffrn_reflns_limit_l_max 19
_diffrn_reflns_limit_l_min -15
_diffrn_reflns_number 53948
_diffrn_reflns_point_group_measured_fraction_full 0.999
_diffrn_reflns_point_group_measured_fraction_max 0.998
_diffrn_reflns_theta_full 67.679
_diffrn_reflns_theta_max 68.381
_diffrn_reflns_theta_min 2.987
_diffrn_source 'microfocus sealed X-ray tube'
_diffrn_source_type 'Incoatec I\ms'
_diffrn_standards_number 0
_exptl_absorpt_coefficient_mu 0.596
_exptl_absorpt_correction_T_max 0.7531
_exptl_absorpt_correction_T_min 0.4397
_exptl_absorpt_correction_type none
_exptl_absorpt_process_details
'SADABS-2016/2 (Bruker,2016/2) was used for absorption correction. wR2(int) was 0.1096 before and 0.0755 after correction. The Ratio of minimum to maximum transmission is 0.5839. The \l/2 correction factor is Not present.'
_exptl_crystal_colour 'clear light yellow'
_exptl_crystal_colour_lustre clear
_exptl_crystal_colour_modifier light
_exptl_crystal_colour_primary yellow
_exptl_crystal_density_diffrn 1.143
_exptl_crystal_description block
_exptl_crystal_F_000 1204
_exptl_crystal_size_max 0.18
_exptl_crystal_size_mid 0.17
_exptl_crystal_size_min 0.16
_refine_diff_density_max 0.634
_refine_diff_density_min -0.599
_refine_diff_density_rms 0.060
_refine_ls_extinction_method none
_refine_ls_goodness_of_fit_ref 1.102
_refine_ls_hydrogen_treatment constr
_refine_ls_matrix_type full
_refine_ls_number_parameters 903
_refine_ls_number_reflns 12134
_refine_ls_number_restraints 933
_refine_ls_restrained_S_all 1.150
_refine_ls_R_factor_all 0.1429
_refine_ls_R_factor_gt 0.1002
_refine_ls_shift/su_max 0.005
_refine_ls_shift/su_mean 0.000
_refine_ls_structure_factor_coef Fsqd
_refine_ls_weighting_details 'w=1/[\s^2^(Fo^2^)+(0.1912P)^2^+0.7554P] where P=(Fo^2^+2Fc^2^)/3'
_refine_ls_weighting_scheme calc
_refine_ls_wR_factor_gt 0.2940
_refine_ls_wR_factor_ref 0.3417
_reflns_Friedel_coverage 0.000
_reflns_number_gt 6914
_reflns_number_total 12134
_reflns_threshold_expression 'I > 2\s(I)'
_cod_data_source_file d5ob01818h2.cif
_cod_data_source_block cu_20250413b_0m_a
_cod_database_code 7161025
_shelx_shelxl_version_number 2018/3
_shelx_space_group_comment
;
The symmetry employed for this shelxl refinement is uniquely defined
by the following loop, which should always be used as a source of
symmetry information in preference to the above space-group names.
They are only intended as comments.
;
_shelx_estimated_absorpt_t_max 0.911
_shelx_estimated_absorpt_t_min 0.900
_olex2_refinement_description
;
1. Restrained distances
 C4A-C19 \\sim C21-C19 \\sim C8A-C19 \\sim C20-C19
 with sigma of 0.02
 C6-C0 \\sim C5-C6 \\sim C02B-C0 \\sim C4-C5 \\sim C2-C3 \\sim C3A-C01{ \\sim
C2-C1 \\sim C3A-C2A \\sim C02B-
 C01{ \\sim C1-C6 \\sim C2A-C6 \\sim C4-C3
 with sigma of 0.02
 C64-C63 \\sim C63-C3AA \\sim C3AA-C6AA \\sim C65-C64 \\sim C68-C63 \\sim
C67-C68 \\sim C67-C66 \\sim C65-
 C66 \\sim C1AA-C6AA \\sim C0AA-C5AA \\sim C1AA-C5AA \\sim C0AA-C63
 with sigma of 0.02
 C59-C58 \\sim C2AA-C9AA \\sim C60-C58 \\sim C2AA-C7AA \\sim O7-C2AA \\sim
O7-C58
 with sigma of 0.02
2. Uiso/Uaniso restraints and constraints
C6 \\sim C3 \\sim C5 \\sim C4 \\sim C1 \\sim C2 \\sim C01{ \\sim C0 \\sim C02B
\\sim C2A \\sim C3A: within 2A with sigma of 0.001 and sigma for terminal atoms
of 0.002 within 2A
C19 \\sim C21 \\sim C20 \\sim C8A \\sim C4A: within 2A with sigma of 0.001 and
sigma for terminal atoms of 0.002 within 2A
C63 \\sim C68 \\sim C66 \\sim C64 \\sim C67 \\sim C65 \\sim C0AA \\sim C1AA
\\sim C3AA \\sim C5AA \\sim C6AA: within 2A with sigma of 0.01 and sigma for
terminal atoms of 0.02 within 2A
C68 \\sim C66 \\sim C64 \\sim C67 \\sim C65 \\sim C0AA \\sim C1AA \\sim C3AA
\\sim C5AA \\sim C6AA \\sim C63: within 2A with sigma of 0.001 and sigma for
terminal atoms of 0.002 within 2A
C58 \\sim C60 \\sim C59: within 2A with sigma of 0.001 and sigma for terminal
atoms of 0.002 within 2A
C54 \\sim C55 \\sim C56: within 2A with sigma of 0.001 and sigma for terminal
atoms of 0.002 within 2A
C58 \\sim C60 \\sim C59 \\sim C2AA \\sim C7AA \\sim C9AA: within 2A with sigma
of 0.01 and sigma for terminal atoms of 0.02 within 2A
O7 \\sim C58 \\sim C60 \\sim C59 \\sim C2AA \\sim C7AA \\sim C9AA: within 2A
with sigma of 0.001 and sigma for terminal atoms of 0.002 within 2A
O4 \\sim O3 \\sim C18 \\sim C19 \\sim C21 \\sim C20 \\sim C8A \\sim C4A: within
2A with sigma of 0.001 and sigma for terminal atoms of 0.002 within 2A
C15 \\sim C18: within 2A with sigma of 0.001 and sigma for terminal atoms of
0.002 within 2A
C14 \\sim C16 \\sim C15 \\sim C17 \\sim C13 \\sim C12: within 2A with sigma of
0.001 and sigma for terminal atoms of 0.002 within 2A
Uanis(C3) \\sim Ueq, Uanis(C5) \\sim Ueq, Uanis(C4) \\sim Ueq, Uanis(C1) \\sim
Ueq, Uanis(C2) \\sim Ueq, Uanis(C01{) \\sim Ueq, Uanis(C0) \\sim Ueq,
Uanis(C02B) \\sim Ueq, Uanis(C2A) \\sim Ueq, Uanis(C3A) \\sim Ueq, Uanis(C6)
\\sim Ueq: with sigma of 0.001 and sigma for terminal atoms of 0.002
Uanis(C19) \\sim Ueq, Uanis(C21) \\sim Ueq, Uanis(C20) \\sim Ueq, Uanis(C4A)
\\sim Ueq, Uanis(C8A) \\sim Ueq: with sigma of 0.001 and sigma for terminal
atoms of 0.002
3. Rigid body (RIGU) restrains
 C19, C20, C21
 with sigma for 1-2 distances of 0.01 and sigma for 1-3 distances of 0.02
 C8A, C19, C4A
 with sigma for 1-2 distances of 0.01 and sigma for 1-3 distances of 0.02
 C6, C1, C2, C3, C4, C5
 with sigma for 1-2 distances of 0.01 and sigma for 1-3 distances of 0.02
 C6, C0, C02B, C01{, C3A, C2A
 with sigma for 1-2 distances of 0.01 and sigma for 1-3 distances of 0.02
 C63, C68, C67, C66, C65, C64
 with sigma for 1-2 distances of 0.01 and sigma for 1-3 distances of 0.02
 C63, C3AA, C6AA, C1AA, C5AA, C0AA
 with sigma for 1-2 distances of 0.01 and sigma for 1-3 distances of 0.02
 C58, C59, C60
 with sigma for 1-2 distances of 0.01 and sigma for 1-3 distances of 0.02
 C2AA, C7AA, C9AA
 with sigma for 1-2 distances of 0.01 and sigma for 1-3 distances of 0.02
4. Others
 Sof(H19A)=Sof(C8A)=Sof(H8AA)=Sof(H8AB)=Sof(H8AC)=Sof(C4A)=Sof(H4AA)=Sof(H4AB)=
 Sof(H4AC)=1-FVAR(1)
 Sof(H19)=Sof(C21)=Sof(H21A)=Sof(H21B)=Sof(H21C)=Sof(C20)=Sof(H20A)=Sof(H20B)=
 Sof(H20C)=FVAR(1)
 Sof(C01{)=Sof(H01{)=Sof(C02B)=Sof(H02B)=Sof(C0)=Sof(H0)=Sof(C2A)=Sof(H2A)=
 Sof(C3A)=Sof(H3A)=1-FVAR(2)
 Sof(C3)=Sof(H3)=Sof(C5)=Sof(H5)=Sof(C4)=Sof(H4)=Sof(C1)=Sof(H1)=Sof(C2)=
 Sof(H2)=FVAR(2)
 Sof(C1AA)=Sof(H1AA)=Sof(C5AA)=Sof(H5AA)=Sof(C0AA)=Sof(H0AA)=Sof(C3AA)=
 Sof(H3AA)=Sof(C6AA)=Sof(H6AA)=1-FVAR(3)
 Sof(C68)=Sof(H68)=Sof(C66)=Sof(H66)=Sof(C64)=Sof(H64)=Sof(C67)=Sof(H67)=
 Sof(C65)=Sof(H65)=FVAR(3)
 Sof(C2AA)=Sof(H2AA)=Sof(C7AA)=Sof(H7AA)=Sof(H7AB)=Sof(H7AC)=Sof(C9AA)=
 Sof(H9AA)=Sof(H9AB)=Sof(H9AC)=1-FVAR(4)
 Sof(C58)=Sof(H58)=Sof(C60)=Sof(H60A)=Sof(H60B)=Sof(H60C)=Sof(C59)=Sof(H59A)=
 Sof(H59B)=Sof(H59C)=FVAR(4)
5.a Ternary CH refined with riding coordinates:
 C23(H23), C54(H54), C58(H58), C19(H19), C19(H19A), C2AA(H2AA)
5.b Secondary CH2 refined with riding coordinates:
 C50(H50A,H50B), C16(H16A,H16B), C14(H14A,H14B), C48(H48A,H48B)
5.c Aromatic/amide H refined with riding coordinates:
 C11(H11), C41(H41), C42(H42), C40(H40), C33(H33), C35(H35), C34(H34),
 C73(H73), C71(H71), C26(H26), C30(H30), C69(H69), C68(H68), C72(H72), C27(H27),
  C28(H28), C70(H70), C66(H66), C3(H3), C29(H29), C64(H64), C67(H67), C5(H5),
 C65(H65), C4(H4), C1(H1), C2(H2), C01{(H01{), C02B(H02B), C0(H0), C2A(H2A),
 C3A(H3A), C1AA(H1AA), C5AA(H5AA), C0AA(H0AA), C3AA(H3AA), C6AA(H6AA)
5.d Fitted hexagon refined as free rotating group:
 C01{(C02B,C0,C6,C2A,C3A), C1AA(C5AA,C0AA,C63,C3AA,C6AA)
5.e Idealised Me refined as rotating group:
 C75(H75A,H75B,H75C), C24(H24A,H24B,H24C), C25(H25A,H25B,H25C), C60(H60A,H60B,
 H60C), C55(H55A,H55B,H55C), C56(H56A,H56B,H56C), C59(H59A,H59B,H59C), C21(H21A,
 H21B,H21C), C20(H20A,H20B,H20C), C8A(H8AA,H8AB,H8AC), C4A(H4AA,H4AB,H4AC),
 C7AA(H7AA,H7AB,H7AC), C9AA(H9AA,H9AB,H9AC)
;
_olex2_submission_special_instructions 'No special instructions were received'

loop_
_space_group_symop_operation_xyz
'x, y, z'
'-x, -y, -z'

loop_
_atom_site_label
_atom_site_type_symbol
_atom_site_fract_x
_atom_site_fract_y
_atom_site_fract_z
_atom_site_U_iso_or_equiv
_atom_site_adp_type
_atom_site_occupancy
_atom_site_site_symmetry_order
_atom_site_calc_flag
_atom_site_refinement_flags_posn
_atom_site_refinement_flags_adp
_atom_site_refinement_flags_occupancy
_atom_site_disorder_assembly
_atom_site_disorder_group
N2 N 0.7281(2) 0.4433(2) 0.19621(19) 0.0596(7) Uani 1 1 d . . . . .
O5 O 0.7604(2) 0.6205(2) 0.1633(2) 0.0803(8) Uani 1 1 d . . . . .
O9 O 0.52106(19) 0.7022(3) -0.1150(3) 0.0889(9) Uani 1 1 d . . . . .
N1 N 0.6321(2) 0.3456(2) 0.3543(2) 0.0643(8) Uani 1 1 d . . . . .
O7 O 0.6352(3) 0.8325(2) -0.2547(2) 0.0986(9) Uani 1 1 d D U . . .
O8 O 0.6081(2) 0.6096(3) -0.1780(3) 0.0966(10) Uani 1 1 d . . . . .
O4 O 0.8485(2) 0.2079(3) 0.6848(2) 0.0915(6) Uani 1 1 d . U . . .
O2 O 0.6632(3) 0.3032(2) 0.7591(2) 0.0943(10) Uani 1 1 d . . . . .
O6 O 0.6595(3) 0.8543(2) -0.1329(2) 0.0975(10) Uani 1 1 d . . . . .
O1 O 0.6651(3) 0.4050(3) 0.6054(2) 0.1145(13) Uani 1 1 d . . . . .
C52 C 0.7733(2) 0.4683(3) 0.1098(2) 0.0575(8) Uani 1 1 d . . . . .
C37 C 0.6819(2) 0.4955(3) 0.2459(2) 0.0607(8) Uani 1 1 d . . . . .
C38 C 0.7549(2) 0.3403(2) 0.2501(2) 0.0584(8) Uani 1 1 d . . . . .
C44 C 0.8351(2) 0.3812(3) 0.1155(2) 0.0592(8) Uani 1 1 d . . . . .
C51 C 0.7541(2) 0.5529(3) 0.0230(2) 0.0611(8) Uani 1 1 d . . . . .
O3 O 0.7890(2) 0.0790(3) 0.7754(3) 0.1091(10) Uani 1 1 d . U . . .
C39 C 0.7084(3) 0.2887(3) 0.3298(2) 0.0625(8) Uani 1 1 d . . . . .
C32 C 0.6307(3) 0.4464(3) 0.3248(2) 0.0635(9) Uani 1 1 d . . . . .
C13 C 0.6173(3) 0.2551(3) 0.5266(3) 0.0670(6) Uani 1 1 d . U . . .
C46 C 0.8731(2) 0.4702(3) -0.0487(2) 0.0636(9) Uani 1 1 d . . . . .
C9 C 0.4787(3) 0.2034(3) 0.5974(3) 0.0645(9) Uani 1 1 d . . . . .
C43 C 0.8225(2) 0.2990(3) 0.2056(2) 0.0609(8) Uani 1 1 d . . . . .
C47 C 0.8035(2) 0.5518(3) -0.0545(2) 0.0648(9) Uani 1 1 d . . . . .
C49 C 0.6751(2) 0.6892(3) -0.1135(3) 0.0643(9) Uani 1 1 d . . . . .
C45 C 0.8881(2) 0.3831(3) 0.0358(2) 0.0604(8) Uani 1 1 d . . . . .
C17 C 0.5659(3) 0.2097(3) 0.6060(3) 0.0667(6) Uani 1 1 d . U . . .
C12 C 0.5815(3) 0.2953(3) 0.4375(3) 0.0663(7) Uani 1 1 d . U . . .
C8 C 0.4314(3) 0.1519(3) 0.6821(3) 0.0681(9) Uani 1 1 d . . . . .
C74 C 0.9562(2) 0.2930(3) 0.0445(2) 0.0659(9) Uani 1 1 d . . . . .
C61 C 0.9262(3) 0.4794(3) -0.1311(3) 0.0710(10) Uani 1 1 d . . . . .
C53 C 0.6000(3) 0.6594(3) -0.1396(3) 0.0720(10) Uani 1 1 d . . . . .
C57 C 0.6554(3) 0.8016(3) -0.1652(3) 0.0704(10) Uani 1 1 d . . . . .
C10 C 0.4407(3) 0.2477(3) 0.5064(3) 0.0683(9) Uani 1 1 d . . . . .
C36 C 0.6958(3) 0.5869(3) 0.2283(3) 0.0722(10) Uani 1 1 d . . . . .
C50 C 0.6816(3) 0.6473(3) -0.0055(3) 0.0692(9) Uani 1 1 d . . . . .
H50A H 0.698884 0.692817 0.010274 0.083 Uiso 1 1 calc R . . . .
H50B H 0.624622 0.633935 0.025052 0.083 Uiso 1 1 calc R . . . .
C11 C 0.4939(3) 0.2928(3) 0.4279(3) 0.0699(9) Uani 1 1 d . . . . .
H11 H 0.469635 0.321941 0.367796 0.084 Uiso 1 1 calc R . . . .
C16 C 0.6157(3) 0.1763(3) 0.6947(3) 0.0695(6) Uani 1 1 d . U . . .
H16A H 0.637247 0.104894 0.726476 0.083 Uiso 1 1 calc R . . . .
H16B H 0.577197 0.196928 0.737634 0.083 Uiso 1 1 calc R . . . .
C41 C 0.8083(3) 0.1414(3) 0.3317(3) 0.0790(11) Uani 1 1 d . . . . .
H41 H 0.827322 0.072725 0.361681 0.095 Uiso 1 1 calc R . . . .
C42 C 0.8514(3) 0.1942(3) 0.2498(3) 0.0718(10) Uani 1 1 d . . . . .
H42 H 0.897878 0.162212 0.224392 0.086 Uiso 1 1 calc R . . . .
C40 C 0.7369(3) 0.1865(3) 0.3722(3) 0.0770(11) Uani 1 1 d . . . . .
H40 H 0.709002 0.147889 0.427012 0.092 Uiso 1 1 calc R . . . .
C15 C 0.6960(3) 0.2280(3) 0.6600(3) 0.0722(6) Uani 1 1 d . U . . .
C14 C 0.7076(3) 0.2543(3) 0.5548(3) 0.0696(6) Uani 1 1 d . U . . .
H14A H 0.721744 0.318660 0.518365 0.084 Uiso 1 1 calc R . . . .
H14B H 0.755350 0.205070 0.545884 0.084 Uiso 1 1 calc R . . . .
C18 C 0.7811(3) 0.1621(4) 0.7142(3) 0.0840(6) Uani 1 1 d . U . . .
C22 C 0.6732(3) 0.3236(3) 0.6700(3) 0.0728(10) Uani 1 1 d . . . . .
C48 C 0.7686(3) 0.6442(3) -0.1432(3) 0.0688(9) Uani 1 1 d . . . . .
H48A H 0.762604 0.628789 -0.193418 0.083 Uiso 1 1 calc R . . . .
H48B H 0.808438 0.689253 -0.164013 0.083 Uiso 1 1 calc R . . . .
C31 C 0.3450(3) 0.2546(3) 0.4916(3) 0.0768(11) Uani 1 1 d . . . . .
C7 C 0.3974(3) 0.1048(3) 0.7545(3) 0.0783(11) Uani 1 1 d . . . . .
C62 C 0.9703(3) 0.4929(3) -0.2003(3) 0.0783(11) Uani 1 1 d . . . . .
C33 C 0.5831(3) 0.4949(3) 0.3752(3) 0.0816(12) Uani 1 1 d . . . . .
H33 H 0.547418 0.463419 0.426317 0.098 Uiso 1 1 calc R . . . .
C35 C 0.6464(4) 0.6361(4) 0.2771(3) 0.0918(14) Uani 1 1 d . . . . .
H35 H 0.651422 0.699286 0.261850 0.110 Uiso 1 1 calc R . . . .
C34 C 0.5891(4) 0.5897(4) 0.3491(4) 0.0970(15) Uani 1 1 d . . . . .
H34 H 0.553937 0.623600 0.380314 0.116 Uiso 1 1 calc R . . . .
C73 C 1.0359(3) 0.2648(4) 0.0910(5) 0.1061(17) Uani 1 1 d . . . . .
H73 H 1.047193 0.303237 0.115947 0.127 Uiso 1 1 calc R . . . .
C23 C 0.6406(4) 0.3864(4) 0.7830(4) 0.1020(16) Uani 1 1 d . . . . .
H23 H 0.622934 0.449240 0.725794 0.122 Uiso 1 1 calc R . . . .
C71 C 1.0843(5) 0.1234(4) 0.0647(4) 0.114(2) Uani 1 1 d . . . . .
H71 H 1.126560 0.065875 0.072072 0.136 Uiso 1 1 calc R . . . .
C26 C 0.3057(4) 0.1743(5) 0.5355(4) 0.0982(15) Uani 1 1 d . . . . .
H26 H 0.339912 0.112796 0.576646 0.118 Uiso 1 1 calc R . . . .
C54 C 0.4374(4) 0.6983(6) -0.1472(6) 0.1280(16) Uani 1 1 d . U . . .
H54 H 0.445356 0.701765 -0.209963 0.154 Uiso 1 1 calc R . . . .
C30 C 0.2914(4) 0.3447(5) 0.4301(4) 0.1127(18) Uani 1 1 d . . . . .
H30 H 0.316285 0.399759 0.398900 0.135 Uiso 1 1 calc R . . . .
C58 C 0.6002(10) 0.9361(9) -0.3211(10) 0.1006(11) Uani 0.438(11) 1 d D U P A 1
H58 H 0.575616 0.972502 -0.284985 0.121 Uiso 0.438(11) 1 calc R . P A 1
C69 C 0.9421(4) 0.2369(4) 0.0081(5) 0.117(2) Uani 1 1 d . . . . .
H69 H 0.888740 0.254317 -0.023965 0.141 Uiso 1 1 calc R . . . .
C68 C 1.0583(7) 0.5968(9) -0.3211(7) 0.1083(10) Uani 0.554(12) 1 d D U P B 1
H68 H 1.044272 0.635722 -0.290272 0.130 Uiso 0.554(12) 1 calc R . P B 1
C72 C 1.1000(4) 0.1796(5) 0.1015(6) 0.129(2) Uani 1 1 d . . . . .
H72 H 1.153522 0.161186 0.133647 0.155 Uiso 1 1 calc R . . . .
C27 C 0.2144(4) 0.1843(7) 0.5186(5) 0.122(2) Uani 1 1 d . . . . .
H27 H 0.188307 0.130122 0.547949 0.146 Uiso 1 1 calc R . . . .
C19 C 0.9371(4) 0.1536(4) 0.7282(4) 0.0964(7) Uani 1 1 d D U . . .
H19 H 0.925945 0.110142 0.794460 0.116 Uiso 0.492(6) 1 calc R . P C 1
H19A H 0.950511 0.083550 0.743447 0.116 Uiso 0.508(6) 1 calc R . P C 2
C75 C 0.7817(5) 0.7108(4) 0.1445(5) 0.122(2) Uani 1 1 d . . . . .
H75A H 0.829735 0.723397 0.099021 0.183 Uiso 1 1 calc GR . . . .
H75B H 0.800415 0.705364 0.201827 0.183 Uiso 1 1 calc GR . . . .
H75C H 0.729241 0.764282 0.119939 0.183 Uiso 1 1 calc GR . . . .
C24 C 0.5619(5) 0.3693(6) 0.8493(5) 0.130(2) Uani 1 1 d . . . . .
H24A H 0.513807 0.364518 0.820108 0.195 Uiso 1 1 calc GR . . . .
H24B H 0.541381 0.423540 0.864073 0.195 Uiso 1 1 calc GR . . . .
H24C H 0.580155 0.308892 0.906238 0.195 Uiso 1 1 calc GR . . . .
C28 C 0.1656(5) 0.2752(8) 0.4585(6) 0.139(3) Uani 1 1 d . . . . .
H28 H 0.105274 0.282678 0.447560 0.167 Uiso 1 1 calc R . . . .
C70 C 1.0085(6) 0.1513(5) 0.0185(6) 0.146(3) Uani 1 1 d . . . . .
H70 H 0.998383 0.113620 -0.007967 0.175 Uiso 1 1 calc R . . . .
C66 C 1.1366(7) 0.5595(9) -0.4376(8) 0.1091(10) Uani 0.554(12) 1 d D U P B 1
H66 H 1.173252 0.576608 -0.490913 0.131 Uiso 0.554(12) 1 calc R . P B 1
C3 C 0.2963(9) -0.0754(10) 1.0102(10) 0.1176(11) Uani 0.490(7) 1 d D U P D 1
H3 H 0.272883 -0.114406 1.068168 0.141 Uiso 0.490(7) 1 calc R . P D 1
C29 C 0.2023(4) 0.3546(7) 0.4143(5) 0.143(3) Uani 1 1 d . . . . .
H29 H 0.167505 0.415786 0.373261 0.171 Uiso 1 1 calc R . . . .
C64 C 1.0566(8) 0.4480(9) -0.3201(7) 0.1087(10) Uani 0.554(12) 1 d D U P B 1
H64 H 1.040636 0.387357 -0.290888 0.130 Uiso 0.554(12) 1 calc R . P B 1
C25 C 0.7221(5) 0.3843(7) 0.8229(8) 0.171(4) Uani 1 1 d . . . . .
H25A H 0.741370 0.321041 0.876661 0.257 Uiso 1 1 calc GR . . . .
H25B H 0.709298 0.435403 0.842097 0.257 Uiso 1 1 calc GR . . . .
H25C H 0.769169 0.395191 0.776283 0.257 Uiso 1 1 calc GR . . . .
C67 C 1.1100(8) 0.6261(10) -0.4008(8) 0.1091(10) Uani 0.554(12) 1 d D U P B 1
H67 H 1.126237 0.686514 -0.428619 0.131 Uiso 0.554(12) 1 calc R . P B 1
C60 C 0.6787(11) 0.9739(9) -0.3766(9) 0.1034(13) Uani 0.438(11) 1 d D U P A 1
H60A H 0.704783 1.000374 -0.345537 0.155 Uiso 0.438(11) 1 calc GR . P A 1
H60B H 0.658931 1.024998 -0.438559 0.155 Uiso 0.438(11) 1 calc GR . P A 1
H60C H 0.723053 0.920772 -0.381479 0.155 Uiso 0.438(11) 1 calc GR . P A 1
C5 C 0.2653(7) 0.0431(10) 0.8492(9) 0.1173(11) Uani 0.490(7) 1 d D U P D 1
H5 H 0.225318 0.080694 0.798697 0.141 Uiso 0.490(7) 1 calc R . P D 1
C55 C 0.4108(5) 0.6068(6) -0.0779(6) 0.1390(17) Uani 1 1 d . U . . .
H55A H 0.452312 0.550930 -0.080861 0.208 Uiso 1 1 calc GR . . . .
H55B H 0.350903 0.609245 -0.091984 0.208 Uiso 1 1 calc GR . . . .
H55C H 0.411800 0.600471 -0.015737 0.208 Uiso 1 1 calc GR . . . .
C56 C 0.3691(4) 0.7846(6) -0.1489(6) 0.1402(18) Uani 1 1 d . U . . .
H56A H 0.369109 0.784922 -0.089475 0.210 Uiso 1 1 calc GR . . . .
H56B H 0.310481 0.780785 -0.159929 0.210 Uiso 1 1 calc GR . . . .
H56C H 0.383205 0.844292 -0.198525 0.210 Uiso 1 1 calc GR . . . .
C59 C 0.5240(12) 0.9365(9) -0.3705(9) 0.1028(14) Uani 0.438(11) 1 d D U P A 1
H59A H 0.543258 0.887006 -0.391773 0.154 Uiso 0.438(11) 1 calc GR . P A 1
H59B H 0.505565 1.000382 -0.423697 0.154 Uiso 0.438(11) 1 calc GR . P A 1
H59C H 0.474025 0.922255 -0.327797 0.154 Uiso 0.438(11) 1 calc GR . P A 1
C65 C 1.1128(8) 0.4695(9) -0.4009(7) 0.1091(10) Uani 0.554(12) 1 d D U P B 1
H65 H 1.132197 0.426615 -0.427337 0.131 Uiso 0.554(12) 1 calc R . P B 1
C4 C 0.2354(9) -0.0208(10) 0.9392(9) 0.1176(10) Uani 0.490(7) 1 d D U P D 1
H4 H 0.175288 -0.024944 0.949181 0.141 Uiso 0.490(7) 1 calc R . P D 1
C1 C 0.4123(9) -0.0177(9) 0.9178(8) 0.1175(11) Uani 0.490(7) 1 d D U P D 1
H1 H 0.473303 -0.017359 0.907543 0.141 Uiso 0.490(7) 1 calc R . P D 1
C2 C 0.3857(9) -0.0819(10) 1.0097(9) 0.1179(11) Uani 0.490(7) 1 d D U P D 1
H2 H 0.424007 -0.122204 1.061285 0.141 Uiso 0.490(7) 1 calc R . P D 1
C21 C 0.9812(8) 0.2261(8) 0.7281(9) 0.1016(11) Uani 0.492(6) 1 d D U P C 1
H21A H 0.987580 0.274973 0.664356 0.152 Uiso 0.492(6) 1 calc GR . P C 1
H21B H 1.039765 0.192736 0.756763 0.152 Uiso 0.492(6) 1 calc GR . P C 1
H21C H 0.944893 0.257737 0.763199 0.152 Uiso 0.492(6) 1 calc GR . P C 1
C20 C 0.9885(8) 0.0886(8) 0.6885(8) 0.1019(12) Uani 0.492(6) 1 d D U P C 1
H20A H 0.957888 0.037626 0.702274 0.153 Uiso 0.492(6) 1 calc GR . P C 1
H20B H 1.047845 0.059066 0.715881 0.153 Uiso 0.492(6) 1 calc GR . P C 1
H20C H 0.993480 0.126702 0.621389 0.153 Uiso 0.492(6) 1 calc GR . P C 1
C8A C 1.0004(7) 0.2092(8) 0.6543(8) 0.1024(11) Uani 0.508(6) 1 d D U P C 2
H8AA H 1.002258 0.197349 0.600838 0.154 Uiso 0.508(6) 1 calc GR . P C 2
H8AB H 1.059972 0.186596 0.680505 0.154 Uiso 0.508(6) 1 calc GR . P C 2
H8AC H 0.979132 0.278765 0.634846 0.154 Uiso 0.508(6) 1 calc GR . P C 2
C4A C 0.9437(8) 0.1678(9) 0.8092(7) 0.1015(12) Uani 0.508(6) 1 d D U P C 2
H4AA H 0.933780 0.237231 0.789879 0.152 Uiso 0.508(6) 1 calc GR . P C 2
H4AB H 1.002792 0.134363 0.836559 0.152 Uiso 0.508(6) 1 calc GR . P C 2
H4AC H 0.898924 0.141230 0.854938 0.152 Uiso 0.508(6) 1 calc GR . P C 2
C01{ C 0.2476(6) -0.0574(6) 0.9894(5) 0.1178(11) Uani 0.510(7) 1 d D U P D 2
H01{ H 0.213220 -0.092648 1.039903 0.141 Uiso 0.510(7) 1 calc R . P D 2
C02B C 0.2210(4) -0.0238(7) 0.8975(6) 0.1176(11) Uani 0.510(7) 1 d DG U P D 2
H02B H 0.168935 -0.036535 0.886407 0.141 Uiso 0.510(7) 1 calc R . P D 2
C0 C 0.2723(4) 0.0289(6) 0.8220(4) 0.1173(11) Uani 0.510(7) 1 d DG U P D 2
H0 H 0.254592 0.051422 0.760495 0.141 Uiso 0.510(7) 1 calc R . P D 2
C6 C 0.3502(4) 0.0480(4) 0.8386(4) 0.1164(10) Uani 1 1 d DG U . . .
C2A C 0.3767(5) 0.0144(6) 0.9305(4) 0.1176(11) Uani 0.510(7) 1 d DG U P D 2
H2A H 0.428822 0.027155 0.941573 0.141 Uiso 0.510(7) 1 calc R . P D 2
C3A C 0.3254(7) -0.0383(7) 1.0060(4) 0.1178(10) Uani 0.510(7) 1 d DG U P D 2
H3A H 0.343165 -0.060802 1.067486 0.141 Uiso 0.510(7) 1 calc R . P D 2
C1AA C 1.1261(6) 0.5386(9) -0.4469(5) 0.1093(10) Uani 0.446(12) 1 d D U P B 2
H1AA H 1.159761 0.547626 -0.501413 0.131 Uiso 0.446(12) 1 calc R . P B 2
C5AA C 1.1317(7) 0.5910(10) -0.3994(6) 0.1090(10) Uani 0.446(12) 1 d DG U P B 2
H5AA H 1.169188 0.635115 -0.422182 0.131 Uiso 0.446(12) 1 calc R . P B 2
C0AA C 1.0814(7) 0.5774(7) -0.3178(6) 0.1084(10) Uani 0.446(12) 1 d DG U P B 2
H0AA H 1.085170 0.612504 -0.286080 0.130 Uiso 0.446(12) 1 calc R . P B 2
C63 C 1.0254(3) 0.5115(4) -0.2838(3) 0.1071(10) Uani 1 1 d DG U . . .
C3AA C 1.0198(8) 0.4590(6) -0.3312(5) 0.1088(10) Uani 0.446(12) 1 d DG U P B 2
H3AA H 0.982296 0.414912 -0.308438 0.131 Uiso 0.446(12) 1 calc R . P B 2
C6AA C 1.0701(9) 0.4726(8) -0.4128(6) 0.1092(10) Uani 0.446(12) 1 d DG U P B 2
H6AA H 1.066314 0.437523 -0.444540 0.131 Uiso 0.446(12) 1 calc R . P B 2
C2AA C 0.6241(9) 0.9397(7) -0.3161(8) 0.1006(11) Uani 0.562(11) 1 d D U P A 2
H2AA H 0.592847 0.976927 -0.282322 0.121 Uiso 0.562(11) 1 calc R . P A 2
C7AA C 0.7157(9) 0.9600(7) -0.3474(7) 0.1035(14) Uani 0.562(11) 1 d D U P A 2
H7AA H 0.750396 0.942222 -0.293512 0.155 Uiso 0.562(11) 1 calc GR . P A 2
H7AB H 0.709638 1.029083 -0.390100 0.155 Uiso 0.562(11) 1 calc GR . P A 2
H7AC H 0.746006 0.921591 -0.378806 0.155 Uiso 0.562(11) 1 calc GR . P A 2
C9AA C 0.5690(10) 0.9644(7) -0.3986(7) 0.1031(13) Uani 0.562(11) 1 d D U P A 2
H9AA H 0.586320 0.911324 -0.415088 0.155 Uiso 0.562(11) 1 calc GR . P A 2
H9AB H 0.579412 1.024251 -0.451311 0.155 Uiso 0.562(11) 1 calc GR . P A 2
H9AC H 0.506075 0.973614 -0.382139 0.155 Uiso 0.562(11) 1 calc GR . P A 2

loop_
_atom_site_aniso_label
_atom_site_aniso_U_11
_atom_site_aniso_U_22
_atom_site_aniso_U_33
_atom_site_aniso_U_23
_atom_site_aniso_U_13
_atom_site_aniso_U_12
N2 0.0677(16) 0.0523(15) 0.0504(15) -0.0192(12) 0.0053(12) -0.0121(12)
O5 0.099(2) 0.0677(17) 0.0766(18) -0.0292(14) 0.0070(15) -0.0342(15)
O9 0.0662(16) 0.114(2) 0.113(2) -0.076(2) 0.0021(15) -0.0171(15)
N1 0.0761(18) 0.0559(16) 0.0512(16) -0.0207(13) 0.0144(13) -0.0148(13)
O7 0.150(3) 0.0591(13) 0.0619(14) -0.0171(11) -0.0185(14) 0.0013(14)
O8 0.099(2) 0.101(2) 0.116(3) -0.072(2) 0.0069(19) -0.0231(18)
O4 0.0846(9) 0.0914(10) 0.0883(10) -0.0326(8) 0.0002(8) -0.0222(8)
O2 0.139(3) 0.0723(18) 0.0653(18) -0.0334(15) 0.0068(17) -0.0145(18)
O6 0.141(3) 0.0680(18) 0.082(2) -0.0302(16) -0.0171(19) -0.0227(18)
O1 0.175(4) 0.073(2) 0.075(2) -0.0210(18) 0.006(2) -0.027(2)
C52 0.0609(18) 0.0565(19) 0.0484(17) -0.0202(15) 0.0064(14) -0.0142(14)
C37 0.069(2) 0.0570(19) 0.0512(18) -0.0234(15) 0.0025(15) -0.0109(15)
C38 0.070(2) 0.0487(17) 0.0470(17) -0.0160(14) 0.0011(14) -0.0106(14)
C44 0.0597(18) 0.0567(19) 0.0510(18) -0.0189(15) 0.0073(14) -0.0125(15)
C51 0.0642(19) 0.0571(19) 0.0507(18) -0.0165(15) 0.0060(15) -0.0155(15)
O3 0.0908(16) 0.0935(16) 0.0985(17) -0.0097(14) -0.0049(14) -0.0177(14)
C39 0.073(2) 0.057(2) 0.0476(18) -0.0206(15) 0.0062(15) -0.0104(16)
C32 0.074(2) 0.056(2) 0.0516(19) -0.0222(16) 0.0029(16) -0.0081(16)
C13 0.0722(10) 0.0701(10) 0.0558(9) -0.0278(8) 0.0100(8) -0.0191(8)
C46 0.0612(19) 0.066(2) 0.0514(19) -0.0194(16) 0.0075(15) -0.0142(16)
C9 0.070(2) 0.059(2) 0.060(2) -0.0258(16) 0.0100(16) -0.0151(16)
C43 0.0646(19) 0.0559(19) 0.0510(18) -0.0191(15) 0.0050(15) -0.0096(15)
C47 0.0645(19) 0.061(2) 0.0537(19) -0.0167(16) 0.0074(15) -0.0142(16)
C49 0.067(2) 0.0539(19) 0.057(2) -0.0150(15) 0.0003(16) -0.0125(15)
C45 0.0567(18) 0.062(2) 0.0523(18) -0.0213(16) 0.0073(14) -0.0106(15)
C17 0.0726(11) 0.0698(11) 0.0561(10) -0.0283(9) 0.0094(9) -0.0200(9)
C12 0.0722(12) 0.0687(12) 0.0541(11) -0.0275(10) 0.0115(10) -0.0172(11)
C8 0.074(2) 0.064(2) 0.063(2) -0.0280(18) 0.0137(17) -0.0204(17)
C74 0.063(2) 0.064(2) 0.0533(19) -0.0191(16) 0.0068(15) -0.0072(16)
C61 0.064(2) 0.074(2) 0.059(2) -0.0222(18) 0.0097(17) -0.0123(17)
C53 0.078(2) 0.063(2) 0.073(2) -0.031(2) 0.0009(19) -0.0141(18)
C57 0.085(2) 0.058(2) 0.059(2) -0.0204(18) -0.0056(18) -0.0131(18)
C10 0.070(2) 0.069(2) 0.064(2) -0.0310(18) 0.0073(17) -0.0153(17)
C36 0.093(3) 0.060(2) 0.059(2) -0.0248(17) 0.0039(19) -0.0178(19)
C50 0.076(2) 0.059(2) 0.056(2) -0.0191(17) 0.0008(17) -0.0062(17)
C11 0.073(2) 0.075(2) 0.054(2) -0.0254(18) 0.0047(17) -0.0156(18)
C16 0.0741(11) 0.0725(11) 0.0588(10) -0.0279(9) 0.0082(9) -0.0207(9)
C41 0.093(3) 0.051(2) 0.067(2) -0.0150(17) 0.009(2) -0.0062(19)
C42 0.076(2) 0.058(2) 0.061(2) -0.0189(17) 0.0036(17) -0.0013(17)
C40 0.094(3) 0.055(2) 0.059(2) -0.0142(17) 0.0147(19) -0.0114(19)
C15 0.0750(9) 0.0755(10) 0.0620(9) -0.0283(8) 0.0065(8) -0.0208(8)
C14 0.0732(10) 0.0732(10) 0.0586(10) -0.0276(9) 0.0084(9) -0.0204(9)
C18 0.0800(10) 0.0831(10) 0.0793(10) -0.0293(8) 0.0026(9) -0.0216(9)
C22 0.077(2) 0.070(2) 0.064(2) -0.026(2) 0.0043(18) -0.0155(19)
C48 0.072(2) 0.061(2) 0.0523(19) -0.0130(16) 0.0036(16) -0.0115(17)
C31 0.072(2) 0.088(3) 0.071(2) -0.038(2) 0.0098(19) -0.022(2)
C7 0.091(3) 0.068(2) 0.074(3) -0.034(2) 0.022(2) -0.024(2)
C62 0.076(2) 0.083(3) 0.060(2) -0.024(2) 0.0130(19) -0.017(2)
C33 0.100(3) 0.068(3) 0.064(2) -0.030(2) 0.017(2) -0.008(2)
C35 0.128(4) 0.067(3) 0.081(3) -0.039(2) 0.008(3) -0.019(3)
C34 0.130(4) 0.075(3) 0.081(3) -0.043(2) 0.020(3) -0.012(3)
C73 0.065(3) 0.105(4) 0.146(5) -0.066(4) -0.018(3) 0.005(2)
C23 0.138(5) 0.076(3) 0.091(3) -0.045(3) 0.005(3) -0.013(3)
C71 0.117(4) 0.081(3) 0.102(4) -0.030(3) 0.007(3) 0.013(3)
C26 0.092(3) 0.114(4) 0.101(4) -0.058(3) 0.010(3) -0.034(3)
C54 0.093(2) 0.167(4) 0.175(4) -0.116(4) -0.016(3) -0.029(2)
C30 0.085(3) 0.119(4) 0.101(4) -0.026(3) -0.009(3) -0.018(3)
C58 0.151(3) 0.0607(14) 0.0628(15) -0.0158(12) -0.0180(15) 0.0017(15)
C69 0.124(4) 0.090(4) 0.139(5) -0.066(4) -0.045(4) 0.021(3)
C68 0.0885(19) 0.157(3) 0.0933(17) -0.0662(17) 0.0341(15) -0.0505(18)
C72 0.078(3) 0.112(5) 0.160(6) -0.049(5) -0.019(4) 0.019(3)
C27 0.097(4) 0.170(7) 0.135(5) -0.089(5) 0.025(4) -0.063(4)
C19 0.0920(9) 0.0966(9) 0.0948(9) -0.0395(7) -0.0002(7) -0.0222(7)
C75 0.171(6) 0.092(4) 0.131(5) -0.057(4) 0.017(4) -0.071(4)
C24 0.122(5) 0.168(7) 0.122(5) -0.099(5) 0.003(4) -0.007(4)
C28 0.083(4) 0.188(8) 0.129(6) -0.059(6) -0.010(4) -0.027(5)
C70 0.183(7) 0.102(5) 0.157(6) -0.083(5) -0.038(6) 0.021(5)
C66 0.0896(19) 0.158(3) 0.0939(17) -0.0664(17) 0.0338(15) -0.0504(18)
C3 0.1177(11) 0.1176(11) 0.1171(11) -0.0541(6) 0.0009(5) -0.0274(5)
C29 0.083(4) 0.175(7) 0.122(5) -0.032(5) -0.013(3) -0.020(4)
C64 0.0891(19) 0.158(3) 0.0938(17) -0.0667(17) 0.0341(15) -0.0500(18)
C25 0.124(5) 0.176(8) 0.290(12) -0.171(9) 0.002(6) -0.032(5)
C67 0.0893(19) 0.158(3) 0.0939(17) -0.0660(17) 0.0342(15) -0.0503(18)
C60 0.152(3) 0.0628(17) 0.0642(18) -0.0139(15) -0.0173(18) 0.0018(18)
C5 0.1174(11) 0.1171(11) 0.1169(11) -0.0540(7) 0.0015(5) -0.0274(6)
C55 0.100(3) 0.173(4) 0.181(4) -0.107(4) -0.014(3) -0.033(3)
C56 0.098(3) 0.172(4) 0.182(4) -0.111(4) -0.013(3) -0.019(3)
C59 0.151(3) 0.0625(18) 0.0641(18) -0.0145(16) -0.0179(19) 0.0018(19)
C65 0.0896(19) 0.158(3) 0.0941(17) -0.0666(17) 0.0338(15) -0.0502(18)
C4 0.1176(11) 0.1176(11) 0.1171(11) -0.0540(6) 0.0011(5) -0.0273(5)
C1 0.1179(11) 0.1173(11) 0.1169(11) -0.0542(7) 0.0012(5) -0.0272(6)
C2 0.1180(11) 0.1177(11) 0.1172(11) -0.0540(7) 0.0010(5) -0.0271(6)
C21 0.0977(14) 0.1010(14) 0.1001(14) -0.0416(11) -0.0005(11) -0.0230(11)
C20 0.0981(15) 0.1012(15) 0.1000(15) -0.0424(12) 0.0006(13) -0.0215(12)
C8A 0.0978(14) 0.1021(14) 0.1000(14) -0.0413(11) 0.0002(11) -0.0223(11)
C4A 0.0976(15) 0.1015(15) 0.0994(15) -0.0417(12) -0.0007(13) -0.0230(12)
C01{ 0.1176(11) 0.1177(11) 0.1172(11) -0.0539(7) 0.0009(5) -0.0272(6)
C02B 0.1176(11) 0.1174(11) 0.1172(11) -0.0540(6) 0.0011(5) -0.0275(6)
C0 0.1175(11) 0.1171(11) 0.1169(11) -0.0540(7) 0.0015(5) -0.0274(6)
C6 0.1173(11) 0.1162(11) 0.1162(11) -0.0546(7) 0.0017(5) -0.0273(6)
C2A 0.1178(11) 0.1175(11) 0.1170(11) -0.0540(6) 0.0011(5) -0.0272(6)
C3A 0.1178(11) 0.1177(11) 0.1172(11) -0.0540(6) 0.0010(5) -0.0273(5)
C1AA 0.0897(19) 0.158(3) 0.0940(17) -0.0663(17) 0.0339(15) -0.0503(18)
C5AA 0.0892(19) 0.158(3) 0.0937(17) -0.0661(17) 0.0342(15) -0.0503(18)
C0AA 0.0886(19) 0.157(3) 0.0933(17) -0.0662(17) 0.0341(15) -0.0505(18)
C63 0.0880(19) 0.157(3) 0.0923(17) -0.0669(17) 0.0341(15) -0.0503(18)
C3AA 0.0892(19) 0.158(3) 0.0938(17) -0.0667(17) 0.0341(15) -0.0499(18)
C6AA 0.0896(19) 0.158(3) 0.0940(17) -0.0666(17) 0.0339(15) -0.0500(18)
C2AA 0.151(3) 0.0607(14) 0.0628(15) -0.0157(12) -0.0180(15) 0.0017(15)
C7AA 0.152(3) 0.0629(17) 0.0645(18) -0.0135(16) -0.0177(19) 0.0013(19)
C9AA 0.152(3) 0.0627(17) 0.0641(17) -0.0146(15) -0.0177(18) 0.0017(18)

loop_
_atom_type_symbol
_atom_type_description
_atom_type_scat_dispersion_real
_atom_type_scat_dispersion_imag
_atom_type_scat_source
C C 0.0181 0.0091 'International Tables Vol C Tables 4.2.6.8 and 6.1.1.4'
H H 0.0000 0.0000 'International Tables Vol C Tables 4.2.6.8 and 6.1.1.4'
N N 0.0311 0.0180 'International Tables Vol C Tables 4.2.6.8 and 6.1.1.4'
O O 0.0492 0.0322 'International Tables Vol C Tables 4.2.6.8 and 6.1.1.4'

loop_
_geom_angle_atom_site_label_1
_geom_angle_atom_site_label_2
_geom_angle_atom_site_label_3
_geom_angle
_geom_angle_site_symmetry_1
_geom_angle_site_symmetry_3
_geom_angle_publ_flag
C52 N2 C37 135.3(3) . . ?
C52 N2 C38 107.1(3) . . ?
C38 N2 C37 115.7(3) . . ?
C36 O5 C75 119.1(4) . . ?
C53 O9 C54 118.5(4) . . ?
C39 N1 C32 117.7(3) . . ?
C39 N1 C12 118.5(3) . . ?
C32 N1 C12 118.2(3) . . ?
C57 O7 C58 123.6(7) . . ?
C57 O7 C2AA 114.8(5) . . ?
C18 O4 C19 118.5(4) . . ?
C22 O2 C23 118.5(4) . . ?
N2 C52 C44 107.7(3) . . ?
C51 C52 N2 130.5(3) . . ?
C51 C52 C44 120.4(3) . . ?
C32 C37 N2 117.6(3) . . ?
C36 C37 N2 122.9(3) . . ?
C36 C37 C32 118.9(3) . . ?
C39 C38 N2 121.9(3) . . ?
C39 C38 C43 125.9(3) . . ?
C43 C38 N2 111.5(3) . . ?
C52 C44 C43 108.4(3) . . ?
C52 C44 C45 120.4(3) . . ?
C45 C44 C43 130.8(3) . . ?
C52 C51 C50 131.1(3) . . ?
C47 C51 C52 117.8(3) . . ?
C47 C51 C50 110.9(3) . . ?
C38 C39 N1 116.3(3) . . ?
C38 C39 C40 116.4(3) . . ?
C40 C39 N1 127.0(3) . . ?
C37 C32 N1 119.0(3) . . ?
C33 C32 N1 121.1(3) . . ?
C33 C32 C37 119.8(4) . . ?
C17 C13 C14 110.8(3) . . ?
C12 C13 C17 119.8(4) . . ?
C12 C13 C14 129.4(3) . . ?
C47 C46 C61 118.8(3) . . ?
C45 C46 C47 119.6(3) . . ?
C45 C46 C61 121.6(3) . . ?
C17 C9 C8 118.0(3) . . ?
C17 C9 C10 119.1(3) . . ?
C10 C9 C8 122.9(4) . . ?
C38 C43 C44 104.9(3) . . ?
C38 C43 C42 117.1(3) . . ?
C42 C43 C44 137.3(3) . . ?
C51 C47 C46 122.8(3) . . ?
C51 C47 C48 110.9(3) . . ?
C46 C47 C48 126.2(3) . . ?
C53 C49 C50 111.5(3) . . ?
C53 C49 C48 110.7(3) . . ?
C57 C49 C53 106.9(3) . . ?
C57 C49 C50 112.6(3) . . ?
C57 C49 C48 110.4(3) . . ?
C50 C49 C48 104.9(3) . . ?
C44 C45 C74 119.8(3) . . ?
C46 C45 C44 118.2(3) . . ?
C46 C45 C74 122.0(3) . . ?
C13 C17 C9 121.2(4) . . ?
C13 C17 C16 110.8(3) . . ?
C9 C17 C16 128.0(3) . . ?
C13 C12 N1 120.9(4) . . ?
C13 C12 C11 119.6(3) . . ?
C11 C12 N1 119.3(3) . . ?
C7 C8 C9 175.8(5) . . ?
C73 C74 C45 120.1(4) . . ?
C69 C74 C45 121.7(4) . . ?
C69 C74 C73 118.2(4) . . ?
C62 C61 C46 175.8(5) . . ?
O9 C53 C49 108.3(3) . . ?
O8 C53 O9 124.6(4) . . ?
O8 C53 C49 127.1(4) . . ?
O7 C57 C49 108.9(3) . . ?
O6 C57 O7 124.7(4) . . ?
O6 C57 C49 126.4(4) . . ?
C9 C10 C31 122.4(4) . . ?
C11 C10 C9 118.4(4) . . ?
C11 C10 C31 119.0(4) . . ?
O5 C36 C37 115.6(3) . . ?
O5 C36 C35 124.3(4) . . ?
C35 C36 C37 120.2(4) . . ?
C51 C50 C49 103.3(3) . . ?
C51 C50 H50A 111.1 . . ?
C51 C50 H50B 111.1 . . ?
C49 C50 H50A 111.1 . . ?
C49 C50 H50B 111.1 . . ?
H50A C50 H50B 109.1 . . ?
C12 C11 C10 121.8(4) . . ?
C12 C11 H11 119.1 . . ?
C10 C11 H11 119.1 . . ?
C17 C16 H16A 110.9 . . ?
C17 C16 H16B 110.9 . . ?
C17 C16 C15 104.0(3) . . ?
H16A C16 H16B 109.0 . . ?
C15 C16 H16A 110.9 . . ?
C15 C16 H16B 110.9 . . ?
C42 C41 H41 118.5 . . ?
C42 C41 C40 123.1(4) . . ?
C40 C41 H41 118.5 . . ?
C43 C42 H42 121.1 . . ?
C41 C42 C43 117.8(3) . . ?
C41 C42 H42 121.1 . . ?
C39 C40 C41 119.5(4) . . ?
C39 C40 H40 120.2 . . ?
C41 C40 H40 120.2 . . ?
C14 C15 C16 105.4(3) . . ?
C18 C15 C16 111.9(4) . . ?
C18 C15 C14 111.1(3) . . ?
C18 C15 C22 108.7(4) . . ?
C22 C15 C16 110.4(3) . . ?
C22 C15 C14 109.3(3) . . ?
C13 C14 C15 104.0(3) . . ?
C13 C14 H14A 110.9 . . ?
C13 C14 H14B 110.9 . . ?
C15 C14 H14A 110.9 . . ?
C15 C14 H14B 110.9 . . ?
H14A C14 H14B 109.0 . . ?
O4 C18 C15 111.1(4) . . ?
O3 C18 O4 123.3(4) . . ?
O3 C18 C15 125.6(4) . . ?
O2 C22 C15 110.5(3) . . ?
O1 C22 O2 124.9(4) . . ?
O1 C22 C15 124.6(4) . . ?
C47 C48 C49 103.5(3) . . ?
C47 C48 H48A 111.1 . . ?
C47 C48 H48B 111.1 . . ?
C49 C48 H48A 111.1 . . ?
C49 C48 H48B 111.1 . . ?
H48A C48 H48B 109.0 . . ?
C26 C31 C10 123.0(4) . . ?
C26 C31 C30 117.4(5) . . ?
C30 C31 C10 119.6(4) . . ?
C8 C7 C6 175.5(5) . . ?
C61 C62 C63 177.9(5) . . ?
C32 C33 H33 120.2 . . ?
C34 C33 C32 119.5(4) . . ?
C34 C33 H33 120.2 . . ?
C36 C35 H35 120.5 . . ?
C36 C35 C34 119.1(4) . . ?
C34 C35 H35 120.5 . . ?
C33 C34 C35 121.5(4) . . ?
C33 C34 H34 119.3 . . ?
C35 C34 H34 119.3 . . ?
C74 C73 H73 119.5 . . ?
C74 C73 C72 121.1(6) . . ?
C72 C73 H73 119.5 . . ?
O2 C23 H23 109.7 . . ?
O2 C23 C24 105.6(5) . . ?
C24 C23 H23 109.7 . . ?
C25 C23 O2 107.0(5) . . ?
C25 C23 H23 109.7 . . ?
C25 C23 C24 114.8(6) . . ?
C72 C71 H71 120.4 . . ?
C70 C71 H71 120.4 . . ?
C70 C71 C72 119.1(5) . . ?
C31 C26 H26 119.5 . . ?
C31 C26 C27 121.0(6) . . ?
C27 C26 H26 119.5 . . ?
O9 C54 H54 111.0 . . ?
O9 C54 C55 108.9(6) . . ?
O9 C54 C56 105.3(5) . . ?
C55 C54 H54 111.0 . . ?
C55 C54 C56 109.5(7) . . ?
C56 C54 H54 111.0 . . ?
C31 C30 H30 119.2 . . ?
C29 C30 C31 121.6(6) . . ?
C29 C30 H30 119.2 . . ?
O7 C58 H58 108.3 . . ?
O7 C58 C60 106.7(10) . . ?
O7 C58 C59 105.3(9) . . ?
C60 C58 H58 108.3 . . ?
C60 C58 C59 119.5(13) . . ?
C59 C58 H58 108.3 . . ?
C74 C69 H69 120.0 . . ?
C74 C69 C70 119.9(6) . . ?
C70 C69 H69 120.0 . . ?
C67 C68 H68 118.4 . . ?
C67 C68 C63 123.2(9) . . ?
C63 C68 H68 118.4 . . ?
C73 C72 H72 120.0 . . ?
C71 C72 C73 119.9(6) . . ?
C71 C72 H72 120.0 . . ?
C26 C27 H27 120.8 . . ?
C28 C27 C26 118.5(7) . . ?
C28 C27 H27 120.8 . . ?
O4 C19 H19 106.2 . . ?
O4 C19 H19A 112.7 . . ?
O4 C19 C21 107.1(6) . . ?
O4 C19 C20 113.1(6) . . ?
O4 C19 C8A 102.8(5) . . ?
C21 C19 H19 106.2 . . ?
C20 C19 H19 106.2 . . ?
C20 C19 C21 117.1(8) . . ?
C8A C19 H19A 112.7 . . ?
C4A C19 O4 109.1(6) . . ?
C4A C19 H19A 112.7 . . ?
C4A C19 C8A 106.3(7) . . ?
O5 C75 H75A 109.5 . . ?
O5 C75 H75B 109.5 . . ?
O5 C75 H75C 109.5 . . ?
H75A C75 H75B 109.5 . . ?
H75A C75 H75C 109.5 . . ?
H75B C75 H75C 109.5 . . ?
C23 C24 H24A 109.5 . . ?
C23 C24 H24B 109.5 . . ?
C23 C24 H24C 109.5 . . ?
H24A C24 H24B 109.5 . . ?
H24A C24 H24C 109.5 . . ?
H24B C24 H24C 109.5 . . ?
C27 C28 H28 119.1 . . ?
C29 C28 C27 121.9(6) . . ?
C29 C28 H28 119.1 . . ?
C71 C70 C69 121.8(6) . . ?
C71 C70 H70 119.1 . . ?
C69 C70 H70 119.1 . . ?
C67 C66 H66 117.5 . . ?
C65 C66 H66 117.5 . . ?
C65 C66 C67 125.0(9) . . ?
C4 C3 H3 115.1 . . ?
C2 C3 H3 115.1 . . ?
C2 C3 C4 129.8(14) . . ?
C30 C29 H29 120.1 . . ?
C28 C29 C30 119.7(7) . . ?
C28 C29 H29 120.1 . . ?
C65 C64 H64 118.6 . . ?
C63 C64 H64 118.6 . . ?
C63 C64 C65 122.9(9) . . ?
C23 C25 H25A 109.5 . . ?
C23 C25 H25B 109.5 . . ?
C23 C25 H25C 109.5 . . ?
H25A C25 H25B 109.5 . . ?
H25A C25 H25C 109.5 . . ?
H25B C25 H25C 109.5 . . ?
C68 C67 C66 115.5(10) . . ?
C68 C67 H67 122.3 . . ?
C66 C67 H67 122.3 . . ?
C58 C60 H60A 109.5 . . ?
C58 C60 H60B 109.5 . . ?
C58 C60 H60C 109.5 . . ?
H60A C60 H60B 109.5 . . ?
H60A C60 H60C 109.5 . . ?
H60B C60 H60C 109.5 . . ?
C4 C5 H5 120.6 . . ?
C6 C5 H5 120.6 . . ?
C6 C5 C4 118.8(12) . . ?
C54 C55 H55A 109.5 . . ?
C54 C55 H55B 109.5 . . ?
C54 C55 H55C 109.5 . . ?
H55A C55 H55B 109.5 . . ?
H55A C55 H55C 109.5 . . ?
H55B C55 H55C 109.5 . . ?
C54 C56 H56A 109.5 . . ?
C54 C56 H56B 109.5 . . ?
C54 C56 H56C 109.5 . . ?
H56A C56 H56B 109.5 . . ?
H56A C56 H56C 109.5 . . ?
H56B C56 H56C 109.5 . . ?
C58 C59 H59A 109.5 . . ?
C58 C59 H59B 109.5 . . ?
C58 C59 H59C 109.5 . . ?
H59A C59 H59B 109.5 . . ?
H59A C59 H59C 109.5 . . ?
H59B C59 H59C 109.5 . . ?
C66 C65 C64 114.8(9) . . ?
C66 C65 H65 122.6 . . ?
C64 C65 H65 122.6 . . ?
C3 C4 C5 118.6(13) . . ?
C3 C4 H4 120.7 . . ?
C5 C4 H4 120.7 . . ?
C2 C1 H1 117.8 . . ?
C2 C1 C6 124.4(11) . . ?
C6 C1 H1 117.8 . . ?
C3 C2 C1 109.4(12) . . ?
C3 C2 H2 125.3 . . ?
C1 C2 H2 125.3 . . ?
C19 C21 H21A 109.5 . . ?
C19 C21 H21B 109.5 . . ?
C19 C21 H21C 109.5 . . ?
H21A C21 H21B 109.5 . . ?
H21A C21 H21C 109.5 . . ?
H21B C21 H21C 109.5 . . ?
C19 C20 H20A 109.5 . . ?
C19 C20 H20B 109.5 . . ?
C19 C20 H20C 109.5 . . ?
H20A C20 H20B 109.5 . . ?
H20A C20 H20C 109.5 . . ?
H20B C20 H20C 109.5 . . ?
C19 C8A H8AA 109.5 . . ?
C19 C8A H8AB 109.5 . . ?
C19 C8A H8AC 109.5 . . ?
H8AA C8A H8AB 109.5 . . ?
H8AA C8A H8AC 109.5 . . ?
H8AB C8A H8AC 109.5 . . ?
C19 C4A H4AA 109.5 . . ?
C19 C4A H4AB 109.5 . . ?
C19 C4A H4AC 109.5 . . ?
H4AA C4A H4AB 109.5 . . ?
H4AA C4A H4AC 109.5 . . ?
H4AB C4A H4AC 109.5 . . ?
C02B C01{ H01{ 120.0 . . ?
C02B C01{ C3A 120.0 . . ?
C3A C01{ H01{ 120.0 . . ?
C01{ C02B H02B 120.0 . . ?
C01{ C02B C0 120.0 . . ?
C0 C02B H02B 120.0 . . ?
C02B C0 H0 120.0 . . ?
C02B C0 C6 120.0 . . ?
C6 C0 H0 120.0 . . ?
C7 C6 C1 111.5(7) . . ?
C5 C6 C7 129.4(8) . . ?
C5 C6 C1 118.9(9) . . ?
C0 C6 C7 115.1(4) . . ?
C2A C6 C7 124.9(4) . . ?
C2A C6 C0 120.0 . . ?
C6 C2A H2A 120.0 . . ?
C6 C2A C3A 120.0 . . ?
C3A C2A H2A 120.0 . . ?
C01{ C3A H3A 120.0 . . ?
C2A C3A C01{ 120.0 . . ?
C2A C3A H3A 120.0 . . ?
C5AA C1AA H1AA 120.0 . . ?
C5AA C1AA C6AA 120.0 . . ?
C6AA C1AA H1AA 120.0 . . ?
C1AA C5AA H5AA 120.0 . . ?
C1AA C5AA C0AA 120.0 . . ?
C0AA C5AA H5AA 120.0 . . ?
C5AA C0AA H0AA 120.0 . . ?
C5AA C0AA C63 120.0 . . ?
C63 C0AA H0AA 120.0 . . ?
C68 C63 C62 115.8(6) . . ?
C64 C63 C62 125.5(6) . . ?
C64 C63 C68 118.0(7) . . ?
C0AA C63 C62 124.0(4) . . ?
C3AA C63 C62 115.9(4) . . ?
C3AA C63 C0AA 120.0 . . ?
C63 C3AA H3AA 120.0 . . ?
C63 C3AA C6AA 120.0 . . ?
C6AA C3AA H3AA 120.0 . . ?
C1AA C6AA H6AA 120.0 . . ?
C3AA C6AA C1AA 120.0 . . ?
C3AA C6AA H6AA 120.0 . . ?
O7 C2AA H2AA 110.6 . . ?
O7 C2AA C7AA 108.3(8) . . ?
O7 C2AA C9AA 105.9(8) . . ?
C7AA C2AA H2AA 110.6 . . ?
C7AA C2AA C9AA 110.8(10) . . ?
C9AA C2AA H2AA 110.6 . . ?
C2AA C7AA H7AA 109.5 . . ?
C2AA C7AA H7AB 109.5 . . ?
C2AA C7AA H7AC 109.5 . . ?
H7AA C7AA H7AB 109.5 . . ?
H7AA C7AA H7AC 109.5 . . ?
H7AB C7AA H7AC 109.5 . . ?
C2AA C9AA H9AA 109.5 . . ?
C2AA C9AA H9AB 109.5 . . ?
C2AA C9AA H9AC 109.5 . . ?
H9AA C9AA H9AB 109.5 . . ?
H9AA C9AA H9AC 109.5 . . ?
H9AB C9AA H9AC 109.5 . . ?

loop_
_geom_bond_atom_site_label_1
_geom_bond_atom_site_label_2
_geom_bond_distance
_geom_bond_site_symmetry_2
_geom_bond_publ_flag
N2 C52 1.398(4) . ?
N2 C37 1.413(4) . ?
N2 C38 1.402(4) . ?
O5 C36 1.359(5) . ?
O5 C75 1.429(6) . ?
O9 C53 1.336(5) . ?
O9 C54 1.468(6) . ?
N1 C39 1.414(5) . ?
N1 C32 1.422(5) . ?
N1 C12 1.442(5) . ?
O7 C57 1.334(5) . ?
O7 C58 1.457(11) . ?
O7 C2AA 1.473(9) . ?
O8 C53 1.186(5) . ?
O4 C18 1.328(6) . ?
O4 C19 1.458(6) . ?
O2 C22 1.311(5) . ?
O2 C23 1.483(6) . ?
O6 C57 1.189(5) . ?
O1 C22 1.195(5) . ?
C52 C44 1.419(5) . ?
C52 C51 1.395(5) . ?
C37 C32 1.403(5) . ?
C37 C36 1.402(6) . ?
C38 C39 1.379(5) . ?
C38 C43 1.383(5) . ?
C44 C43 1.449(5) . ?
C44 C45 1.422(5) . ?
C51 C47 1.382(5) . ?
C51 C50 1.508(5) . ?
O3 C18 1.194(6) . ?
C39 C40 1.385(5) . ?
C32 C33 1.388(5) . ?
C13 C17 1.395(5) . ?
C13 C12 1.383(5) . ?
C13 C14 1.506(6) . ?
C46 C47 1.412(5) . ?
C46 C45 1.390(5) . ?
C46 C61 1.433(5) . ?
C9 C17 1.395(6) . ?
C9 C8 1.434(5) . ?
C9 C10 1.415(6) . ?
C43 C42 1.420(5) . ?
C47 C48 1.502(5) . ?
C49 C53 1.522(6) . ?
C49 C57 1.520(5) . ?
C49 C50 1.546(5) . ?
C49 C48 1.551(5) . ?
C45 C74 1.484(5) . ?
C17 C16 1.500(5) . ?
C12 C11 1.385(6) . ?
C8 C7 1.188(6) . ?
C74 C73 1.370(6) . ?
C74 C69 1.343(7) . ?
C61 C62 1.186(5) . ?
C10 C11 1.401(5) . ?
C10 C31 1.484(6) . ?
C36 C35 1.383(6) . ?
C50 H50A 0.9700 . ?
C50 H50B 0.9700 . ?
C11 H11 0.9300 . ?
C16 H16A 0.9700 . ?
C16 H16B 0.9700 . ?
C16 C15 1.556(6) . ?
C41 H41 0.9300 . ?
C41 C42 1.377(6) . ?
C41 C40 1.408(6) . ?
C42 H42 0.9300 . ?
C40 H40 0.9300 . ?
C15 C14 1.539(5) . ?
C15 C18 1.501(6) . ?
C15 C22 1.537(6) . ?
C14 H14A 0.9700 . ?
C14 H14B 0.9700 . ?
C48 H48A 0.9700 . ?
C48 H48B 0.9700 . ?
C31 C26 1.383(7) . ?
C31 C30 1.390(7) . ?
C7 C6 1.450(6) . ?
C62 C63 1.441(5) . ?
C33 H33 0.9300 . ?
C33 C34 1.376(7) . ?
C35 H35 0.9300 . ?
C35 C34 1.389(7) . ?
C34 H34 0.9300 . ?
C73 H73 0.9300 . ?
C73 C72 1.391(8) . ?
C23 H23 0.9800 . ?
C23 C24 1.498(9) . ?
C23 C25 1.462(10) . ?
C71 H71 0.9300 . ?
C71 C72 1.358(9) . ?
C71 C70 1.318(10) . ?
C26 H26 0.9300 . ?
C26 C27 1.413(8) . ?
C54 H54 0.9800 . ?
C54 C55 1.471(11) . ?
C54 C56 1.475(10) . ?
C30 H30 0.9300 . ?
C30 C29 1.376(8) . ?
C58 H58 0.9800 . ?
C58 C60 1.484(13) . ?
C58 C59 1.492(12) . ?
C69 H69 0.9300 . ?
C69 C70 1.411(8) . ?
C68 H68 0.9300 . ?
C68 C67 1.365(10) . ?
C68 C63 1.393(10) . ?
C72 H72 0.9300 . ?
C27 H27 0.9300 . ?
C27 C28 1.361(11) . ?
C19 H19 0.9800 . ?
C19 H19A 0.9800 . ?
C19 C21 1.474(10) . ?
C19 C20 1.467(10) . ?
C19 C8A 1.514(10) . ?
C19 C4A 1.444(10) . ?
C75 H75A 0.9600 . ?
C75 H75B 0.9600 . ?
C75 H75C 0.9600 . ?
C24 H24A 0.9600 . ?
C24 H24B 0.9600 . ?
C24 H24C 0.9600 . ?
C28 H28 0.9300 . ?
C28 C29 1.348(12) . ?
C70 H70 0.9300 . ?
C66 H66 0.9300 . ?
C66 C67 1.387(11) . ?
C66 C65 1.387(11) . ?
C3 H3 0.9300 . ?
C3 C4 1.353(12) . ?
C3 C2 1.346(12) . ?
C29 H29 0.9300 . ?
C64 H64 0.9300 . ?
C64 C65 1.415(10) . ?
C64 C63 1.345(10) . ?
C25 H25A 0.9600 . ?
C25 H25B 0.9600 . ?
C25 H25C 0.9600 . ?
C67 H67 0.9300 . ?
C60 H60A 0.9600 . ?
C60 H60B 0.9600 . ?
C60 H60C 0.9600 . ?
C5 H5 0.9300 . ?
C5 C4 1.420(12) . ?
C5 C6 1.309(11) . ?
C55 H55A 0.9600 . ?
C55 H55B 0.9600 . ?
C55 H55C 0.9600 . ?
C56 H56A 0.9600 . ?
C56 H56B 0.9600 . ?
C56 H56C 0.9600 . ?
C59 H59A 0.9600 . ?
C59 H59B 0.9600 . ?
C59 H59C 0.9600 . ?
C65 H65 0.9300 . ?
C4 H4 0.9300 . ?
C1 H1 0.9300 . ?
C1 C2 1.423(12) . ?
C1 C6 1.463(11) . ?
C2 H2 0.9300 . ?
C21 H21A 0.9600 . ?
C21 H21B 0.9600 . ?
C21 H21C 0.9600 . ?
C20 H20A 0.9600 . ?
C20 H20B 0.9600 . ?
C20 H20C 0.9600 . ?
C8A H8AA 0.9600 . ?
C8A H8AB 0.9600 . ?
C8A H8AC 0.9600 . ?
C4A H4AA 0.9600 . ?
C4A H4AB 0.9600 . ?
C4A H4AC 0.9600 . ?
C01{ H01{ 0.9300 . ?
C01{ C02B 1.3900 . ?
C01{ C3A 1.3900 . ?
C02B H02B 0.9300 . ?
C02B C0 1.3900 . ?
C0 H0 0.9300 . ?
C0 C6 1.3900 . ?
C6 C2A 1.3900 . ?
C2A H2A 0.9300 . ?
C2A C3A 1.3900 . ?
C3A H3A 0.9300 . ?
C1AA H1AA 0.9300 . ?
C1AA C5AA 1.3900 . ?
C1AA C6AA 1.3900 . ?
C5AA H5AA 0.9300 . ?
C5AA C0AA 1.3900 . ?
C0AA H0AA 0.9300 . ?
C0AA C63 1.3900 . ?
C63 C3AA 1.3900 . ?
C3AA H3AA 0.9300 . ?
C3AA C6AA 1.3900 . ?
C6AA H6AA 0.9300 . ?
C2AA H2AA 0.9800 . ?
C2AA C7AA 1.496(11) . ?
C2AA C9AA 1.498(11) . ?
C7AA H7AA 0.9600 . ?
C7AA H7AB 0.9600 . ?
C7AA H7AC 0.9600 . ?
C9AA H9AA 0.9600 . ?
C9AA H9AB 0.9600 . ?
C9AA H9AC 0.9600 . ?

loop_
_smtbx_masks_void_nr
_smtbx_masks_void_average_x
_smtbx_masks_void_average_y
_smtbx_masks_void_average_z
_smtbx_masks_void_volume
_smtbx_masks_void_count_electrons
_smtbx_masks_void_content
1 0.000 0.000 0.500 167.1 39.9 ?
2 0.429 0.207 0.934 14.7 0.5 ?
3 0.571 0.793 0.066 14.7 0.5 ?
